data_1552619
loop_
_publ_author_name
'Niu, Siwen'
'Xia, Jin-Mei'
'Li, Zengpeng'
'Yang, Long-He'
'Yi, Zhi-Wei'
'Xie, Chun-Lan'
'Peng, Guizhen'
'Luo, Zhu-Hua'
'Shao, Zongze'
'Yang, Xian-Wen'

_publ_section_title
;
 Aphidicolin Chemistry of the Deep-Sea-Derived Fungus <i>Botryotinia
 fuckeliana</i> MCCC 3A00494.
;
_journal_issue 8
_journal_name_full 'Journal of natural products'
_journal_page_first 2307
_journal_page_last 2331
_journal_paper_doi 10.1021/acs.jnatprod.9b00705
_journal_volume 82
_journal_year 2019
_chemical_formula_moiety 'C20 H32 O5, 2(H2 O)'
_chemical_formula_sum 'C20 H36 O7'
_chemical_formula_weight 388.49
_space_group_crystal_system orthorhombic
_space_group_IT_number 19
_space_group_name_Hall 'P 2ac 2ab'
_space_group_name_H-M_alt 'P 21 21 21'
_symmetry_Int_Tables_number 19
_symmetry_space_group_name_Hall 'P 2ac 2ab'
_symmetry_space_group_name_H-M 'P 21 21 21'
_cell_angle_alpha 90
_cell_angle_beta 90
_cell_angle_gamma 90
_cell_formula_units_Z 4
_cell_length_a 9.9612(3)
_cell_length_b 10.7479(3)
_cell_length_c 18.3511(7)
_cell_measurement_reflns_used 4922
_cell_measurement_temperature 173(1)
_cell_measurement_theta_max 61.9690
_cell_measurement_theta_min 4.7670
_cell_volume 1964.71(11)
_diffrn_ambient_temperature 173(1)
_diffrn_measured_fraction_theta_full 0.9955
_diffrn_measured_fraction_theta_max 0.9955
_diffrn_measurement_device 'four-circle diffractometer'
_diffrn_measurement_device_type 'Xcalibur, Sapphire3, Gemini ultra'
_diffrn_radiation_type 'Cu K\a'
_diffrn_radiation_wavelength 1.54184
_diffrn_reflns_av_R_equivalents 0.0516
_diffrn_reflns_av_unetI/netI 0.0296
_diffrn_reflns_limit_h_max 11
_diffrn_reflns_limit_h_min -11
_diffrn_reflns_limit_k_max 12
_diffrn_reflns_limit_k_min -12
_diffrn_reflns_limit_l_max 20
_diffrn_reflns_limit_l_min -21
_diffrn_reflns_number 22423
_diffrn_reflns_theta_full 62.1585
_diffrn_reflns_theta_max 62.16
_diffrn_reflns_theta_min 4.77
_exptl_absorpt_coefficient_mu 0.804
_exptl_crystal_density_diffrn 1.3133
_exptl_crystal_description block
_exptl_crystal_F_000 850.9175
_refine_diff_density_max 0.1187
_refine_diff_density_min -0.1716
_refine_diff_density_rms 0.0387
_refine_ls_abs_structure_details 'Flack, H. D. (1983). Acta Cryst. A39, 876-881.'
_refine_ls_abs_structure_Flack 0.3(2)
_refine_ls_d_res_high 0.8718
_refine_ls_d_res_low 9.2743
_refine_ls_goodness_of_fit_ref 0.9693
_refine_ls_matrix_type full
_refine_ls_number_constraints 57
_refine_ls_number_parameters 256
_refine_ls_number_reflns 3094
_refine_ls_number_restraints 0
_refine_ls_restrained_S_all 0.9693
_refine_ls_R_factor_all 0.0342
_refine_ls_R_factor_gt 0.0296
_refine_ls_shift/su_max 0.0003
_refine_ls_shift/su_mean 0.0000
_refine_ls_structure_factor_coef Fsqd
_refine_ls_weighting_details 'w=1/[\s^2^(Fo^2^)+(0.0456P)^2^+0.2855P] where P=(Fo^2^+2Fc^2^)/3'
_refine_ls_weighting_scheme calc
_refine_ls_wR_factor_gt 0.0710
_refine_ls_wR_factor_ref 0.0747
_reflns_Friedel_coverage 0.992
_reflns_limit_h_max 11
_reflns_limit_h_min -11
_reflns_limit_k_max 12
_reflns_limit_k_min -12
_reflns_limit_l_max 20
_reflns_limit_l_min -20
_reflns_number_gt 2864
_reflns_number_total 3094
_reflns_threshold_expression I>=2u(I)
_cod_data_source_file np9b00705_si_004.cif
_cod_data_source_block exp_15907
_cod_original_sg_symbol_Hall ' P 2ac 2ab'
_cod_database_code 1552619

loop_
_space_group_symop_id
_space_group_symop_operation_xyz
1 x,y,z
2 x+1/2,-y+1/2,-z
3 -x,y+1/2,-z+1/2
4 -x+1/2,-y,z+1/2

loop_
_atom_site_label
_atom_site_type_symbol
_atom_site_fract_x
_atom_site_fract_y
_atom_site_fract_z
_atom_site_U_iso_or_equiv
_atom_site_adp_type
_atom_site_occupancy
H1 H 0.5319(10) 0.0676(19) 0.1304(5) 0.0467(5) Uiso 1.000000
H2 H 0.6605(5) 0.7927(5) 0.0504(12) 0.0397(4) Uiso 1.000000
H3 H 0.95256(13) 0.8224(5) -0.0384(13) 0.0459(5) Uiso 1.000000
H5 H 0.7111(12) 0.0111(19) 0.0553(4) 0.0450(5) Uiso 1.000000
H6a H 0.97200(17) 0.53650(16) 0.00770(10) 0.0271(5) Uiso 1.000000
H6b H 1.05585(17) 0.57927(16) 0.07625(10) 0.0271(5) Uiso 1.000000
H7a H 0.8184(7) 0.3196(10) 0.2947(2) 0.0381(6) Uiso 1.000000
H7b H 0.9411(4) 0.3309(11) 0.2416(3) 0.0381(6) Uiso 1.000000
H7c H 0.8596(10) 0.44993(19) 0.2634(4) 0.0381(6) Uiso 1.000000
H8a H 0.66846(16) 0.35248(15) 0.04969(9) 0.0254(4) Uiso 1.000000
H8b H 0.59193(16) 0.46287(15) 0.08656(9) 0.0254(4) Uiso 1.000000
H9a H 0.72631(18) -0.09422(15) 0.18327(11) 0.0330(5) Uiso 1.000000
H9b H 0.84579(18) -0.03707(15) 0.13923(11) 0.0330(5) Uiso 1.000000
H10a H 1.04427(17) 0.29552(16) 0.04380(10) 0.0269(5) Uiso 1.000000
H10b H 0.89191(17) 0.29394(16) 0.02042(10) 0.0269(5) Uiso 1.000000
H11 H 0.72324(16) 0.20771(14) 0.10917(10) 0.0228(4) Uiso 1.000000
H16a H 0.60147(17) 0.42311(16) 0.24292(10) 0.0294(5) Uiso 1.000000
H16b H 0.55375(17) 0.35206(16) 0.17308(10) 0.0294(5) Uiso 1.000000
H18a H 0.70211(16) 0.61478(14) 0.15780(9) 0.0249(4) Uiso 1.000000
H18b H 0.84608(16) 0.59357(14) 0.19205(9) 0.0249(4) Uiso 1.000000
H19a H 0.8088(10) -0.0148(5) 0.2829(4) 0.0435(6) Uiso 1.000000
H19b H 0.92003(19) 0.0766(12) 0.2549(2) 0.0435(6) Uiso 1.000000
H19c H 0.8031(10) 0.1264(8) 0.3041(3) 0.0435(6) Uiso 1.000000
H20a H 0.62418(18) 0.23700(17) 0.30660(10) 0.0333(5) Uiso 1.000000
H20b H 0.47824(18) 0.24402(17) 0.27478(10) 0.0333(5) Uiso 1.000000
H21 H 0.89366(16) 0.72329(14) 0.09261(10) 0.0250(4) Uiso 1.000000
H23 H 0.57203(17) 0.04614(17) 0.25686(10) 0.0308(5) Uiso 1.000000
H24a H 0.73869(19) 0.72100(16) -0.08523(10) 0.0329(5) Uiso 1.000000
H24b H 0.87710(19) 0.65600(16) -0.07117(10) 0.0329(5) Uiso 1.000000
H25 H 0.98721(16) 0.42509(15) 0.14354(9) 0.0231(4) Uiso 1.000000
H27a H 0.77262(19) 0.47935(15) -0.03092(9) 0.0283(5) Uiso 1.000000
H27b H 0.62369(19) 0.52622(15) -0.02958(9) 0.0283(5) Uiso 1.000000
C6 C 0.96910(17) 0.54906(16) 0.06001(10) 0.0226(4) Uani 1.000000
C7 C 0.85348(18) 0.36260(16) 0.25296(10) 0.0254(4) Uani 1.000000
C8 C 0.67736(16) 0.43805(15) 0.06578(9) 0.0212(4) Uani 1.000000
C9 C 0.75251(18) -0.02484(15) 0.15260(11) 0.0275(4) Uani 1.000000
C10 C 0.95275(17) 0.30266(16) 0.06138(10) 0.0225(4) Uani 1.000000
C11 C 0.78370(16) 0.20959(14) 0.15129(10) 0.0190(3) Uani 1.000000
C12 C 0.78546(16) 0.44316(14) 0.12665(9) 0.0191(3) Uani 1.000000
C14 C 0.74183(16) 0.09553(15) 0.19766(10) 0.0223(4) Uani 1.000000
C15 C 0.75915(16) 0.34227(14) 0.18727(9) 0.0197(4) Uani 1.000000
C16 C 0.61338(17) 0.34752(16) 0.21478(10) 0.0245(4) Uani 1.000000
C18 C 0.79116(16) 0.58152(14) 0.14897(9) 0.0207(3) Uani 1.000000
C19 C 0.82643(18) 0.06838(17) 0.26636(10) 0.0290(4) Uani 1.000000
C20 C 0.57230(18) 0.23627(17) 0.26187(10) 0.0277(4) Uani 1.000000
C21 C 0.85636(16) 0.64131(14) 0.08091(10) 0.0208(4) Uani 1.000000
C22 C 0.92422(17) 0.20517(16) 0.11840(10) 0.0229(4) Uani 1.000000
C23 C 0.59424(17) 0.11351(17) 0.22295(10) 0.0256(4) Uani 1.000000
C24 C 0.81054(19) 0.71109(16) -0.05002(10) 0.0274(4) Uani 1.000000
C25 C 0.93133(16) 0.42765(15) 0.09961(9) 0.0192(4) Uani 1.000000
C26 C 0.75388(17) 0.65080(15) 0.01875(10) 0.0219(4) Uani 1.000000
C27 C 0.70520(19) 0.51956(15) -0.00092(9) 0.0236(4) Uani 1.000000
O1 O 0.50046(12) 0.10936(13) 0.16371(8) 0.0311(3) Uani 1.000000
O2 O 0.63839(12) 0.72062(11) 0.04210(7) 0.0265(3) Uani 1.000000
O3 O 0.87061(13) 0.82921(11) -0.03696(8) 0.0306(3) Uani 1.000000
O4 O 1.01149(12) 0.13418(12) 0.13968(8) 0.0325(3) Uani 1.000000
O5 O 0.67295(13) -0.02801(11) 0.08759(7) 0.0300(3) Uani 1.000000

loop_
_atom_site_aniso_label
_atom_site_aniso_U_11
_atom_site_aniso_U_22
_atom_site_aniso_U_33
_atom_site_aniso_U_12
_atom_site_aniso_U_13
_atom_site_aniso_U_23
C6 0.0184(8) 0.0228(9) 0.0265(9) -0.0007(7) -0.0012(7) 0.0013(7)
C7 0.0293(9) 0.0252(9) 0.0216(9) -0.0055(7) -0.0017(7) -0.0007(7)
C8 0.0186(8) 0.0176(8) 0.0272(9) -0.0007(7) -0.0039(7) -0.0003(7)
C9 0.0255(9) 0.0200(8) 0.0369(11) -0.0022(7) -0.0042(8) 0.0035(8)
C10 0.0178(8) 0.0215(9) 0.0280(9) 0.0019(7) 0.0060(7) -0.0015(7)
C11 0.0148(8) 0.0192(8) 0.0230(8) -0.0000(6) -0.0017(7) 0.0002(7)
C12 0.0183(8) 0.0173(8) 0.0216(9) 0.0007(6) 0.0002(7) -0.0019(7)
C14 0.0196(8) 0.0196(8) 0.0277(9) -0.0009(7) -0.0026(7) 0.0044(7)
C15 0.0185(8) 0.0185(8) 0.0221(9) -0.0015(7) 0.0007(7) -0.0004(7)
C16 0.0211(8) 0.0222(9) 0.0301(10) 0.0018(7) 0.0044(7) -0.0006(7)
C18 0.0194(8) 0.0190(8) 0.0237(9) -0.0002(7) -0.0016(7) -0.0032(7)
C19 0.0258(9) 0.0281(9) 0.0331(10) -0.0007(8) -0.0055(8) 0.0073(8)
C20 0.0210(9) 0.0329(10) 0.0293(10) -0.0024(8) 0.0047(8) 0.0034(8)
C21 0.0213(8) 0.0148(8) 0.0263(9) -0.0023(7) -0.0024(7) -0.0010(7)
C22 0.0213(9) 0.0176(8) 0.0299(9) 0.0000(7) 0.0011(7) -0.0047(7)
C23 0.0197(8) 0.0267(9) 0.0306(10) -0.0045(7) -0.0010(7) 0.0064(8)
C24 0.0297(9) 0.0212(8) 0.0312(10) -0.0001(8) -0.0030(8) 0.0013(7)
C25 0.0152(8) 0.0192(8) 0.0233(9) -0.0003(7) -0.0007(7) 0.0005(7)
C26 0.0227(8) 0.0160(8) 0.0271(9) 0.0003(7) -0.0036(7) -0.0018(7)
C27 0.0260(9) 0.0185(8) 0.0262(9) -0.0015(7) -0.0066(7) 0.0001(7)
O1 0.0207(6) 0.0348(8) 0.0379(8) -0.0011(5) -0.0058(5) -0.0016(6)
O2 0.0214(6) 0.0179(6) 0.0401(8) 0.0014(5) -0.0027(5) -0.0001(5)
O3 0.0252(6) 0.0208(6) 0.0458(8) -0.0005(5) 0.0038(6) 0.0062(6)
O4 0.0216(6) 0.0280(7) 0.0478(8) 0.0065(5) 0.0020(6) 0.0073(6)
O5 0.0332(7) 0.0241(6) 0.0327(7) -0.0038(5) -0.0035(6) -0.0036(5)

loop_
_atom_type_symbol
_atom_type_scat_dispersion_real
_atom_type_scat_dispersion_imag
_atom_type_scat_Cromer_Mann_a1
_atom_type_scat_Cromer_Mann_a2
_atom_type_scat_Cromer_Mann_a3
_atom_type_scat_Cromer_Mann_a4
_atom_type_scat_Cromer_Mann_b1
_atom_type_scat_Cromer_Mann_b2
_atom_type_scat_Cromer_Mann_b3
_atom_type_scat_Cromer_Mann_b4
_atom_type_scat_Cromer_Mann_c
_atom_type_scat_source
_atom_type_scat_dispersion_source
H 0.00000 0.00000 0.49300 0.32291 0.14019 0.04081 10.51090 26.12570 3.14236 57.79970 0.0030380000826 'International Tables Volume C Table 6.1.1.4 (pp. 500-502)' 'Henke, Gullikson and Davis, At. Data and Nucl. Data Tables, 1993, 54, 2'
C 0.01920 0.00962 2.31000 1.02000 1.58860 0.86500 20.84390 10.20750 0.56870 51.65120 0.215599998832 'International Tables Volume C Table 6.1.1.4 (pp. 500-502)' 'Henke, Gullikson and Davis, At. Data and Nucl. Data Tables, 1993, 54, 2'
O 0.05239 0.03377 3.04850 2.28680 1.54630 0.86700 13.27710 5.70110 0.32390 32.90890 0.250800013542 'International Tables Volume C Table 6.1.1.4 (pp. 500-502)' 'Henke, Gullikson and Davis, At. Data and Nucl. Data Tables, 1993, 54, 2'

loop_
_geom_angle_atom_site_label_1
_geom_angle_atom_site_label_2
_geom_angle_atom_site_label_3
_geom_angle
C25 C6 C21 104.41(13)
C27 C8 C12 115.44(14)
C14 C9 O5 115.41(14)
C25 C10 C22 105.40(13)
C15 C11 C14 116.11(14)
C22 C11 C14 116.08(14)
C22 C11 C15 109.47(13)
C15 C12 C8 111.61(13)
C18 C12 C8 104.51(13)
C18 C12 C15 118.81(14)
C25 C12 C8 114.68(14)
C25 C12 C15 108.00(13)
C25 C12 C18 98.90(13)
C11 C14 C9 110.58(14)
C19 C14 C9 104.01(13)
C19 C14 C11 116.80(14)
C23 C14 C9 109.30(14)
C23 C14 C11 108.68(13)
C23 C14 C19 107.21(14)
C11 C15 C7 110.95(13)
C12 C15 C7 110.65(13)
C12 C15 C11 107.37(13)
C16 C15 C7 108.24(15)
C16 C15 C11 108.31(13)
C16 C15 C12 111.32(14)
C20 C16 C15 114.14(14)
C21 C18 C12 101.61(13)
C23 C20 C16 112.04(15)
C18 C21 C6 103.81(13)
C26 C21 C6 109.97(14)
C26 C21 C18 110.39(13)
C10 C22 O4 121.47(16)
C11 C22 C10 115.21(14)
C11 C22 O4 123.13(16)
C14 C23 O1 112.70(15)
C20 C23 C14 112.67(14)
C20 C23 O1 106.88(15)
C26 C24 O3 113.25(15)
C10 C25 C6 119.56(14)
C12 C25 C6 106.85(13)
C12 C25 C10 111.91(13)
C21 C26 O2 110.20(13)
C24 C26 C21 113.38(15)
C24 C26 O2 108.68(14)
C27 C26 C21 108.91(13)
C27 C26 C24 108.21(14)
C27 C26 O2 107.27(14)
C26 C27 C8 113.28(14)

loop_
_geom_bond_atom_site_label_1
_geom_bond_atom_site_label_2
_geom_bond_distance
C6 C21 1.546(2)
C6 C25 1.540(2)
C7 C15 1.544(2)
C8 C12 1.552(2)
C8 C27 1.531(2)
C9 C14 1.539(2)
C10 C22 1.508(3)
C10 C25 1.531(2)
C11 C14 1.549(2)
C11 C15 1.590(2)
C11 C22 1.525(2)
C12 C15 1.575(2)
C12 C18 1.544(2)
C12 C25 1.544(2)
C14 C19 1.544(2)
C14 C23 1.554(2)
C15 C16 1.538(2)
C16 C20 1.531(3)
C18 C21 1.548(2)
C20 C23 1.516(3)
C21 C26 1.534(2)
C24 C26 1.527(3)
C26 C27 1.535(2)
O1 C23 1.434(2)
O2 C26 1.439(2)
O3 C24 1.424(2)
O4 C22 1.221(2)
O5 C9 1.433(2)
